data_7060984
loop_
_publ_author_name
'Zhang, Yin-Qiang'
'Xu, Guan-Cheng'
'Luo, Yan'

_publ_section_title
;
 (C2H5NH3)3[InBr6]: an indium(III) organic-inorganic hybrid phase
 transition compound exhibiting switchable dielectric response
;
_journal_name_full 'New Journal of Chemistry'
_journal_paper_doi 10.1039/D1NJ03814A
_journal_year 2021
_chemical_formula_moiety 'Br6 In, 3(C2 H8 N)'
_chemical_formula_sum 'C6 H24 Br6 In N3'
_chemical_formula_weight 732.56
_space_group_crystal_system monoclinic
_space_group_IT_number 15
_space_group_name_Hall '-C 2yc'
_space_group_name_H-M_alt 'C 1 2/c 1'
_atom_sites_solution_hydrogens geom
_atom_sites_solution_primary dual
_audit_creation_date 2021-04-26
_audit_creation_method
;
Olex2 1.3
(compiled 2020.11.12 svn.r5f609507 for OlexSys, GUI svn.r6272)
;
_audit_update_record
;
2021-09-17 deposited with the CCDC.	2021-09-20 downloaded from the CCDC.
;
_cell_angle_alpha 90
_cell_angle_beta 105.655(2)
_cell_angle_gamma 90
_cell_formula_units_Z 8
_cell_length_a 22.5327(14)
_cell_length_b 7.8741(6)
_cell_length_c 23.2252(13)
_cell_measurement_reflns_used 7670
_cell_measurement_temperature 110
_cell_measurement_theta_max 28.477
_cell_measurement_theta_min 2.752
_cell_volume 3967.9(5)
_computing_cell_refinement 'SAINT V8.40A (Bruker, 2019)'
_computing_data_collection Bruker
_computing_data_reduction 'SAINT V8.40A (Bruker, 2019)'
_computing_molecular_graphics 'Olex2 1.3 (Dolomanov et al., 2009)'
_computing_publication_material 'Olex2 1.3 (Dolomanov et al., 2009)'
_computing_structure_refinement 'SHELXL 2018/3 (Sheldrick, 2015)'
_computing_structure_solution 'SHELXT 2018/2 (Sheldrick, 2018)'
_diffrn_ambient_temperature 110
_diffrn_measured_fraction_theta_full 0.998
_diffrn_measured_fraction_theta_max 0.995
_diffrn_measurement_device_type 'Bruker D8 VENTURE'
_diffrn_measurement_method '\f and \w scans'
_diffrn_radiation_type MoK\a
_diffrn_radiation_wavelength 0.71073
_diffrn_reflns_av_R_equivalents 0.0740
_diffrn_reflns_av_unetI/netI 0.0710
_diffrn_reflns_Laue_measured_fraction_full 0.998
_diffrn_reflns_Laue_measured_fraction_max 0.995
_diffrn_reflns_limit_h_max 30
_diffrn_reflns_limit_h_min -29
_diffrn_reflns_limit_k_max 6
_diffrn_reflns_limit_k_min -10
_diffrn_reflns_limit_l_max 31
_diffrn_reflns_limit_l_min -31
_diffrn_reflns_number 18461
_diffrn_reflns_point_group_measured_fraction_full 0.998
_diffrn_reflns_point_group_measured_fraction_max 0.995
_diffrn_reflns_theta_full 25.242
_diffrn_reflns_theta_max 28.484
_diffrn_reflns_theta_min 2.752
_diffrn_source_current 40.0
_diffrn_source_power 2.0
_diffrn_source_voltage 50.0
_diffrn_standards_number 0
_exptl_absorpt_coefficient_mu 13.261
_exptl_absorpt_correction_T_max 0.7457
_exptl_absorpt_correction_T_min 0.3573
_exptl_absorpt_correction_type multi-scan
_exptl_absorpt_process_details
;
SADABS-2016/2 (Bruker,2016/2) was used for absorption correction.
wR2(int) was 0.1454 before and 0.0932 after correction.
The Ratio of minimum to maximum transmission is 0.4791.
The \l/2 correction factor is Not present.
;
_exptl_crystal_colour yellow
_exptl_crystal_density_diffrn 2.453
_exptl_crystal_description block
_exptl_crystal_F_000 2720
_exptl_crystal_size_max 0.12
_exptl_crystal_size_mid 0.1
_exptl_crystal_size_min 0.1
_refine_diff_density_max 1.260
_refine_diff_density_min -1.677
_refine_diff_density_rms 0.293
_refine_ls_extinction_method none
_refine_ls_goodness_of_fit_ref 1.043
_refine_ls_hydrogen_treatment constr
_refine_ls_matrix_type full
_refine_ls_number_parameters 151
_refine_ls_number_reflns 5000
_refine_ls_number_restraints 0
_refine_ls_restrained_S_all 1.043
_refine_ls_R_factor_all 0.0490
_refine_ls_R_factor_gt 0.0406
_refine_ls_shift/su_max 0.001
_refine_ls_shift/su_mean 0.000
_refine_ls_structure_factor_coef Fsqd
_refine_ls_weighting_details 'w=1/[\s^2^(Fo^2^)+(0.0459P)^2^+0.7544P] where P=(Fo^2^+2Fc^2^)/3'
_refine_ls_weighting_scheme calc
_refine_ls_wR_factor_gt 0.1028
_refine_ls_wR_factor_ref 0.1074
_reflns_Friedel_coverage 0.000
_reflns_number_gt 4226
_reflns_number_total 5000
_reflns_threshold_expression 'I > 2\s(I)'
_cod_data_source_file d1nj03814a2.cif
_cod_data_source_block 110K
_cod_database_code 7060984
_shelx_shelxl_version_number 2018/3
_shelx_space_group_comment
;
The symmetry employed for this shelxl refinement is uniquely defined
by the following loop, which should always be used as a source of
symmetry information in preference to the above space-group names.
They are only intended as comments.
;
_shelx_estimated_absorpt_t_max 0.351
_shelx_estimated_absorpt_t_min 0.299
_olex2_refinement_description
;
1. Fixed Uiso
 At 1.2 times of:
  All C(H,H) groups, All N(H,H,H) groups
 At 1.5 times of:
  All C(H,H,H) groups
2.a Secondary CH2 refined with riding coordinates:
 C2(H2A,H2B), C6(H6A,H6B), C4(H4A,H4B)
2.b Idealised Me refined as rotating group:
 N1(H1A,H1B,H1C), N2(H2C,H2D,H2E), N3(H3D,H3E,H3F), C5(H5A,H5B,H5C), C1(H1D,
 H1E,H1F), C3(H3A,H3B,H3C)
;
_olex2_submission_special_instructions 'No special instructions were received'

loop_
_space_group_symop_operation_xyz
'x, y, z'
'-x, y, -z+1/2'
'x+1/2, y+1/2, z'
'-x+1/2, y+1/2, -z+1/2'
'-x, -y, -z'
'x, -y, z-1/2'
'-x+1/2, -y+1/2, -z'
'x+1/2, -y+1/2, z-1/2'

loop_
_atom_site_label
_atom_site_type_symbol
_atom_site_fract_x
_atom_site_fract_y
_atom_site_fract_z
_atom_site_U_iso_or_equiv
_atom_site_adp_type
_atom_site_occupancy
_atom_site_site_symmetry_order
_atom_site_calc_flag
_atom_site_refinement_flags_posn
_atom_site_refinement_flags_adp
_atom_site_refinement_flags_occupancy
_atom_site_disorder_assembly
_atom_site_disorder_group
In1 In 0.33481(2) 0.52164(4) 0.64418(2) 0.01286(10) Uani 1 1 d . . . . .
Br1 Br 0.42493(2) 0.29250(6) 0.67897(2) 0.01676(12) Uani 1 1 d . . . . .
Br5 Br 0.25275(2) 0.27288(6) 0.60575(2) 0.01653(12) Uani 1 1 d . . . . .
Br2 Br 0.41767(2) 0.77064(6) 0.68796(2) 0.01669(12) Uani 1 1 d . . . . .
Br6 Br 0.31734(2) 0.48265(6) 0.75551(2) 0.01635(12) Uani 1 1 d . . . . .
Br4 Br 0.24644(2) 0.75260(6) 0.61899(2) 0.01585(12) Uani 1 1 d . . . . .
Br3 Br 0.35513(2) 0.55335(7) 0.53793(2) 0.01912(12) Uani 1 1 d . . . . .
N1 N 0.3069(2) 0.9768(6) 0.51878(19) 0.0206(9) Uani 1 1 d . . . . .
H1A H 0.284013 1.037586 0.487207 0.025 Uiso 1 1 calc R U . . .
H1B H 0.288878 0.981785 0.549434 0.025 Uiso 1 1 calc R U . . .
H1C H 0.309002 0.866694 0.507608 0.025 Uiso 1 1 calc R U . . .
N2 N 0.46192(19) 0.5515(6) 0.82685(19) 0.0206(9) Uani 1 1 d . . . . .
H2C H 0.423158 0.525259 0.804672 0.025 Uiso 1 1 calc R U . . .
H2D H 0.487007 0.460079 0.828292 0.025 Uiso 1 1 calc R U . . .
H2E H 0.476507 0.640733 0.809848 0.025 Uiso 1 1 calc R U . . .
N3 N 0.17426(19) 0.5444(6) 0.76593(18) 0.0204(9) Uani 1 1 d . . . . .
H3D H 0.173877 0.659913 0.767057 0.024 Uiso 1 1 calc R U . . .
H3E H 0.213573 0.506428 0.780744 0.024 Uiso 1 1 calc R U . . .
H3F H 0.150231 0.502610 0.788465 0.024 Uiso 1 1 calc R U . . .
C5 C 0.0842(3) 0.5483(8) 0.6781(3) 0.0302(13) Uani 1 1 d . . . . .
H5A H 0.070104 0.519229 0.635537 0.045 Uiso 1 1 calc R U . . .
H5B H 0.082806 0.671765 0.682825 0.045 Uiso 1 1 calc R U . . .
H5C H 0.057424 0.493821 0.699548 0.045 Uiso 1 1 calc R U . . .
C2 C 0.3699(3) 1.0491(8) 0.5385(3) 0.0293(13) Uani 1 1 d . . . . .
H2A H 0.367220 1.172956 0.544678 0.035 Uiso 1 1 calc R U . . .
H2B H 0.392185 0.997541 0.577189 0.035 Uiso 1 1 calc R U . . .
C6 C 0.1500(3) 0.4863(7) 0.7034(2) 0.0255(12) Uani 1 1 d . . . . .
H6A H 0.151011 0.360732 0.702002 0.031 Uiso 1 1 calc R U . . .
H6B H 0.176312 0.530765 0.678891 0.031 Uiso 1 1 calc R U . . .
C1 C 0.4048(3) 1.0178(9) 0.4941(3) 0.0433(18) Uani 1 1 d . . . . .
H1D H 0.382744 1.068237 0.455692 0.065 Uiso 1 1 calc R U . . .
H1E H 0.408961 0.895137 0.489087 0.065 Uiso 1 1 calc R U . . .
H1F H 0.445798 1.069104 0.507949 0.065 Uiso 1 1 calc R U . . .
C3 C 0.4463(4) 0.4478(10) 0.9206(3) 0.050(2) Uani 1 1 d . . . . .
H3A H 0.407056 0.397984 0.898058 0.076 Uiso 1 1 calc R U . . .
H3B H 0.443249 0.483030 0.960195 0.076 Uiso 1 1 calc R U . . .
H3C H 0.479206 0.363424 0.925165 0.076 Uiso 1 1 calc R U . . .
C4 C 0.4605(3) 0.5974(9) 0.8881(3) 0.0361(15) Uani 1 1 d . . . . .
H4A H 0.428833 0.686029 0.886148 0.043 Uiso 1 1 calc R U . . .
H4B H 0.500934 0.644771 0.910049 0.043 Uiso 1 1 calc R U . . .

loop_
_atom_site_aniso_label
_atom_site_aniso_U_11
_atom_site_aniso_U_22
_atom_site_aniso_U_33
_atom_site_aniso_U_23
_atom_site_aniso_U_13
_atom_site_aniso_U_12
In1 0.00773(17) 0.01610(18) 0.01336(17) 0.00073(12) 0.00048(12) 0.00113(12)
Br1 0.0084(2) 0.0184(2) 0.0222(2) 0.00283(18) 0.00194(18) 0.00299(17)
Br5 0.0121(2) 0.0177(2) 0.0172(2) -0.00074(18) -0.00065(18) -0.00189(17)
Br2 0.0095(2) 0.0177(2) 0.0222(2) -0.00174(18) 0.00295(18) -0.00097(17)
Br6 0.0092(2) 0.0255(3) 0.0141(2) 0.00062(18) 0.00260(17) 0.00021(18)
Br4 0.0103(2) 0.0179(2) 0.0178(2) 0.00083(18) 0.00111(17) 0.00344(17)
Br3 0.0190(3) 0.0241(3) 0.0152(2) 0.00188(19) 0.00627(19) 0.0027(2)
N1 0.016(2) 0.026(2) 0.020(2) -0.0004(17) 0.0049(17) 0.0036(18)
N2 0.0082(19) 0.030(2) 0.024(2) 0.0017(18) 0.0041(16) 0.0004(18)
N3 0.012(2) 0.026(2) 0.021(2) -0.0006(18) 0.0004(17) 0.0031(17)
C5 0.027(3) 0.029(3) 0.028(3) 0.003(2) -0.004(2) 0.006(2)
C2 0.018(3) 0.031(3) 0.035(3) -0.009(2) 0.001(2) -0.006(2)
C6 0.018(3) 0.036(3) 0.024(3) -0.003(2) 0.008(2) -0.004(2)
C1 0.023(3) 0.055(5) 0.058(4) 0.006(3) 0.021(3) 0.000(3)
C3 0.058(5) 0.069(6) 0.027(3) 0.003(3) 0.016(3) -0.005(4)
C4 0.030(3) 0.048(4) 0.031(3) -0.011(3) 0.008(3) -0.006(3)

loop_
_atom_type_symbol
_atom_type_description
_atom_type_scat_dispersion_real
_atom_type_scat_dispersion_imag
_atom_type_scat_source
C C 0.0033 0.0016 'International Tables Vol C Tables 4.2.6.8 and 6.1.1.4'
H H 0.0000 0.0000 'International Tables Vol C Tables 4.2.6.8 and 6.1.1.4'
Br Br -0.2901 2.4595 'International Tables Vol C Tables 4.2.6.8 and 6.1.1.4'
In In -0.7276 1.3100 'International Tables Vol C Tables 4.2.6.8 and 6.1.1.4'
N N 0.0061 0.0033 'International Tables Vol C Tables 4.2.6.8 and 6.1.1.4'

loop_
_geom_angle_atom_site_label_1
_geom_angle_atom_site_label_2
_geom_angle_atom_site_label_3
_geom_angle
_geom_angle_site_symmetry_1
_geom_angle_site_symmetry_3
_geom_angle_publ_flag
Br1 In1 Br5 90.397(19) . . ?
Br1 In1 Br2 89.117(18) . . ?
Br1 In1 Br6 85.981(17) . . ?
Br5 In1 Br2 177.531(19) . . ?
Br5 In1 Br6 88.305(17) . . ?
Br2 In1 Br6 89.246(17) . . ?
Br4 In1 Br1 175.388(19) . . ?
Br4 In1 Br5 91.055(19) . . ?
Br4 In1 Br2 89.247(18) . . ?
Br4 In1 Br6 89.687(17) . . ?
Br3 In1 Br1 92.127(18) . . ?
Br3 In1 Br5 92.060(18) . . ?
Br3 In1 Br2 90.377(18) . . ?
Br3 In1 Br6 178.08(2) . . ?
Br3 In1 Br4 92.195(18) . . ?
H1A N1 H1B 109.5 . . ?
H1A N1 H1C 109.5 . . ?
H1B N1 H1C 109.5 . . ?
C2 N1 H1A 109.5 . . ?
C2 N1 H1B 109.5 . . ?
C2 N1 H1C 109.5 . . ?
H2C N2 H2D 109.5 . . ?
H2C N2 H2E 109.5 . . ?
H2D N2 H2E 109.5 . . ?
C4 N2 H2C 109.5 . . ?
C4 N2 H2D 109.5 . . ?
C4 N2 H2E 109.5 . . ?
H3D N3 H3E 109.5 . . ?
H3D N3 H3F 109.5 . . ?
H3E N3 H3F 109.5 . . ?
C6 N3 H3D 109.5 . . ?
C6 N3 H3E 109.5 . . ?
C6 N3 H3F 109.5 . . ?
H5A C5 H5B 109.5 . . ?
H5A C5 H5C 109.5 . . ?
H5B C5 H5C 109.5 . . ?
C6 C5 H5A 109.5 . . ?
C6 C5 H5B 109.5 . . ?
C6 C5 H5C 109.5 . . ?
N1 C2 H2A 109.3 . . ?
N1 C2 H2B 109.3 . . ?
H2A C2 H2B 108.0 . . ?
C1 C2 N1 111.5(5) . . ?
C1 C2 H2A 109.3 . . ?
C1 C2 H2B 109.3 . . ?
N3 C6 C5 110.1(4) . . ?
N3 C6 H6A 109.6 . . ?
N3 C6 H6B 109.6 . . ?
C5 C6 H6A 109.6 . . ?
C5 C6 H6B 109.6 . . ?
H6A C6 H6B 108.2 . . ?
C2 C1 H1D 109.5 . . ?
C2 C1 H1E 109.5 . . ?
C2 C1 H1F 109.5 . . ?
H1D C1 H1E 109.5 . . ?
H1D C1 H1F 109.5 . . ?
H1E C1 H1F 109.5 . . ?
H3A C3 H3B 109.5 . . ?
H3A C3 H3C 109.5 . . ?
H3B C3 H3C 109.5 . . ?
C4 C3 H3A 109.5 . . ?
C4 C3 H3B 109.5 . . ?
C4 C3 H3C 109.5 . . ?
N2 C4 C3 111.2(6) . . ?
N2 C4 H4A 109.4 . . ?
N2 C4 H4B 109.4 . . ?
C3 C4 H4A 109.4 . . ?
C3 C4 H4B 109.4 . . ?
H4A C4 H4B 108.0 . . ?

loop_
_geom_bond_atom_site_label_1
_geom_bond_atom_site_label_2
_geom_bond_distance
_geom_bond_site_symmetry_2
_geom_bond_publ_flag
In1 Br1 2.6734(6) . ?
In1 Br5 2.6761(6) . ?
In1 Br2 2.7092(6) . ?
In1 Br6 2.7356(6) . ?
In1 Br4 2.6430(6) . ?
In1 Br3 2.6404(6) . ?
N1 H1A 0.9100 . ?
N1 H1B 0.9100 . ?
N1 H1C 0.9100 . ?
N1 C2 1.484(7) . ?
N2 H2C 0.9100 . ?
N2 H2D 0.9100 . ?
N2 H2E 0.9100 . ?
N2 C4 1.476(7) . ?
N3 H3D 0.9100 . ?
N3 H3E 0.9100 . ?
N3 H3F 0.9100 . ?
N3 C6 1.479(7) . ?
C5 H5A 0.9800 . ?
C5 H5B 0.9800 . ?
C5 H5C 0.9800 . ?
C5 C6 1.520(8) . ?
C2 H2A 0.9900 . ?
C2 H2B 0.9900 . ?
C2 C1 1.477(8) . ?
C6 H6A 0.9900 . ?
C6 H6B 0.9900 . ?
C1 H1D 0.9800 . ?
C1 H1E 0.9800 . ?
C1 H1F 0.9800 . ?
C3 H3A 0.9800 . ?
C3 H3B 0.9800 . ?
C3 H3C 0.9800 . ?
C3 C4 1.480(9) . ?
C4 H4A 0.9900 . ?
C4 H4B 0.9900 . ?
